data_4506788
loop_
_publ_author_name
'Mihalcea, Ionut'
'Henry, Natacha'
'Bousquet, Till'
'Volkringer, Christophe'
'Loiseau, Thierry'

_publ_section_title
;
 Six-Fold Coordinated Uranyl Cations in Extended Coordination Polymers
;
_journal_issue 9
_journal_name_full 'Crystal Growth &amp; Design'
_journal_page_first 4641
_journal_paper_doi 10.1021/cg300853f
_journal_volume 12
_journal_year 2012
_chemical_formula_moiety '1(U O2 2+).  1(C8 O4 H4 2-)'
_chemical_formula_sum 'C8 H4 O6 U'
_chemical_formula_weight 434.14
_chemical_name_systematic
; 
 ? 
;
_space_group_IT_number 2
_symmetry_cell_setting triclinic
_symmetry_space_group_name_Hall '-P 1'
_symmetry_space_group_name_H-M 'P -1'
_atom_sites_solution_hydrogens geom
_atom_sites_solution_primary direct
_atom_sites_solution_secondary difmap
_audit_creation_method SHELXL-97
_cell_angle_alpha 89.989(3)
_cell_angle_beta 85.615(3)
_cell_angle_gamma 71.995(3)
_cell_formula_units_Z 1
_cell_length_a 5.1044(3)
_cell_length_b 5.5593(3)
_cell_length_c 8.4574(5)
_cell_measurement_reflns_used 9849
_cell_measurement_temperature 293(2)
_cell_measurement_theta_max 32.621
_cell_measurement_theta_min 2.416
_cell_volume 227.50(2)
_computing_structure_refinement 'SHELXL-97 (Sheldrick, 2008)'
_computing_structure_solution 'SHELXS-97 (Sheldrick, 2008)'
_diffrn_ambient_temperature 293(2)
_diffrn_measured_fraction_theta_full 0.990
_diffrn_measured_fraction_theta_max 0.976
_diffrn_radiation_monochromator graphite
_diffrn_radiation_source 'fine-focus sealed tube'
_diffrn_radiation_type MoK\a
_diffrn_radiation_wavelength 0.71073
_diffrn_reflns_av_R_equivalents 0.0299
_diffrn_reflns_av_sigmaI/netI 0.0161
_diffrn_reflns_limit_h_max 7
_diffrn_reflns_limit_h_min -7
_diffrn_reflns_limit_k_max 8
_diffrn_reflns_limit_k_min -8
_diffrn_reflns_limit_l_max 13
_diffrn_reflns_limit_l_min -13
_diffrn_reflns_number 22967
_diffrn_reflns_theta_full 25.71
_diffrn_reflns_theta_max 33.34
_diffrn_reflns_theta_min 2.42
_exptl_absorpt_coefficient_mu 17.841
_exptl_absorpt_correction_T_max 0.3947
_exptl_absorpt_correction_T_min 0.2634
_exptl_absorpt_correction_type empirical
_exptl_absorpt_process_details sadabs
_exptl_crystal_density_diffrn 3.169
_exptl_crystal_density_method 'not measured'
_exptl_crystal_F_000 192
_exptl_crystal_size_max 0.10
_exptl_crystal_size_mid 0.06
_exptl_crystal_size_min 0.06
_refine_diff_density_max 0.923
_refine_diff_density_min -1.910
_refine_diff_density_rms 0.247
_refine_ls_extinction_method none
_refine_ls_goodness_of_fit_ref 1.129
_refine_ls_hydrogen_treatment constr
_refine_ls_matrix_type full
_refine_ls_number_parameters 70
_refine_ls_number_reflns 1728
_refine_ls_number_restraints 0
_refine_ls_restrained_S_all 1.129
_refine_ls_R_factor_all 0.0162
_refine_ls_R_factor_gt 0.0160
_refine_ls_shift/su_max 0.000
_refine_ls_shift/su_mean 0.000
_refine_ls_structure_factor_coef Fsqd
_refine_ls_weighting_details 'calc w=1/[\s^2^(Fo^2^)+(0.0248P)^2^+0.0525P] where P=(Fo^2^+2Fc^2^)/3'
_refine_ls_weighting_scheme calc
_refine_ls_wR_factor_gt 0.0381
_refine_ls_wR_factor_ref 0.0383
_reflns_number_gt 1725
_reflns_number_total 1728
_reflns_threshold_expression >2sigma(I)
_cod_data_source_file cg300853f_si_001.cif
_cod_data_source_block u_terephthalate_0m
_cod_database_code 4506788

loop_
_symmetry_equiv_pos_as_xyz
'x, y, z'
'-x, -y, -z'

loop_
_atom_site_label
_atom_site_type_symbol
_atom_site_fract_x
_atom_site_fract_y
_atom_site_fract_z
_atom_site_U_iso_or_equiv
_atom_site_adp_type
_atom_site_occupancy
_atom_site_symmetry_multiplicity
_atom_site_calc_flag
_atom_site_refinement_flags
U1 U 0.5000 0.5000 1.0000 0.01680(4) Uani 1 2 d S
O1u O 0.4855(5) 0.7644(5) 1.1194(3) 0.0298(4) Uani 1 1 d .
O11 O 1.1043(5) 0.7257(5) 0.8906(3) 0.0291(4) Uani 1 1 d .
O12 O 0.7561(5) 0.6273(5) 0.7971(3) 0.0275(4) Uani 1 1 d .
C2 C 0.9738(5) 0.8691(5) 0.6364(3) 0.0184(4) Uani 1 1 d .
C1 C 0.9422(5) 0.7326(5) 0.7840(3) 0.0200(4) Uani 1 1 d .
C3 C 0.8393(6) 0.8379(6) 0.5046(3) 0.0230(5) Uani 1 1 d .
H3 H 0.7316 0.7300 0.5083 0.028 Uiso 1 1 calc R
C4 C 1.1336(6) 1.0317(6) 0.6324(3) 0.0235(5) Uani 1 1 d .
H4 H 1.2218 1.0529 0.7211 0.028 Uiso 1 1 calc R

loop_
_atom_site_aniso_label
_atom_site_aniso_U_11
_atom_site_aniso_U_22
_atom_site_aniso_U_33
_atom_site_aniso_U_23
_atom_site_aniso_U_13
_atom_site_aniso_U_12
U1 0.01766(6) 0.02215(7) 0.01393(6) 0.00533(4) -0.00248(4) -0.01075(4)
O1u 0.0365(11) 0.0287(11) 0.0283(10) -0.0046(8) -0.0001(8) -0.0165(9)
O11 0.0258(9) 0.0394(13) 0.0234(9) 0.0153(8) -0.0085(7) -0.0105(8)
O12 0.0295(10) 0.0348(12) 0.0232(9) 0.0106(8) 0.0008(7) -0.0180(8)
C2 0.0166(9) 0.0222(12) 0.0174(10) 0.0069(8) -0.0011(7) -0.0078(8)
C1 0.0180(10) 0.0226(12) 0.0185(10) 0.0060(8) 0.0015(8) -0.0054(8)
C3 0.0251(11) 0.0283(14) 0.0217(11) 0.0074(9) -0.0053(9) -0.0164(10)
C4 0.0252(11) 0.0316(14) 0.0187(11) 0.0069(9) -0.0045(9) -0.0156(10)

loop_
_atom_type_symbol
_atom_type_description
_atom_type_scat_dispersion_real
_atom_type_scat_dispersion_imag
_atom_type_scat_source
C C 0.0033 0.0016 'International Tables Vol C Tables 4.2.6.8 and 6.1.1.4'
H H 0.0000 0.0000 'International Tables Vol C Tables 4.2.6.8 and 6.1.1.4'
O O 0.0106 0.0060 'International Tables Vol C Tables 4.2.6.8 and 6.1.1.4'
U U -9.6767 9.6646 'International Tables Vol C Tables 4.2.6.8 and 6.1.1.4'

loop_
_geom_angle_atom_site_label_1
_geom_angle_atom_site_label_2
_geom_angle_atom_site_label_3
_geom_angle
_geom_angle_site_symmetry_1
_geom_angle_site_symmetry_3
O1u U1 O1u 179.999(1) 2_667 .
O1u U1 O11 90.53(11) 2_667 2_767
O1u U1 O11 89.47(11) . 2_767
O1u U1 O11 89.47(11) 2_667 1_455
O1u U1 O11 90.53(11) . 1_455
O11 U1 O11 180.0 2_767 1_455
O1u U1 O12 88.59(10) 2_667 .
O1u U1 O12 91.42(10) . .
O11 U1 O12 90.80(8) 2_767 .
O11 U1 O12 89.20(8) 1_455 .
O1u U1 O12 91.42(10) 2_667 2_667
O1u U1 O12 88.58(10) . 2_667
O11 U1 O12 89.20(8) 2_767 2_667
O11 U1 O12 90.80(8) 1_455 2_667
O12 U1 O12 180.0 . 2_667
C1 O11 U1 146.5(2) . 1_655
C1 O12 U1 137.50(19) . .
C4 C2 C3 120.5(2) . .
C4 C2 C1 119.5(2) . .
C3 C2 C1 119.9(2) . .
O12 C1 O11 122.8(3) . .
O12 C1 C2 118.6(2) . .
O11 C1 C2 118.6(2) . .
C4 C3 C2 119.8(2) 2_776 .
C3 C4 C2 119.7(2) 2_776 .

loop_
_geom_bond_atom_site_label_1
_geom_bond_atom_site_label_2
_geom_bond_distance
_geom_bond_site_symmetry_2
U1 O1u 1.763(2) 2_667
U1 O1u 1.763(2) .
U1 O11 2.287(2) 2_767
U1 O11 2.287(2) 1_455
U1 O12 2.320(2) .
U1 O12 2.320(2) 2_667
O11 C1 1.262(3) .
O11 U1 2.287(2) 1_655
O12 C1 1.259(3) .
C2 C4 1.391(4) .
C2 C3 1.391(4) .
C2 C1 1.485(4) .
C3 C4 1.387(4) 2_776
C4 C3 1.387(4) 2_776
